data_7017731
loop_
_publ_author_name
'Brayshaw, Simon K.'
'Easun, Timothy L.'
'George, Michael W.'
'Griffin, Alexandra M. E.'
'Johnson, Andrew L.'
'Raithby, Paul R.'
'Savarese, Teresa L.'
'Schiffers, Stefanie'
'Warren, John E.'
'Warren, Mark R.'
'Teat, Simon J.'

_publ_section_title
;
 Photocrystallographic identification of metastable nitrito linkage
 isomers in a series of nickel(II) complexes.
;
_journal_issue 1
_journal_name_full 'Dalton transactions (Cambridge, England : 2003)'
_journal_page_first 90
_journal_page_last 97
_journal_paper_doi 10.1039/c1dt11379h
_journal_volume 41
_journal_year 2012
_chemical_formula_sum 'C12 H28 N6 Ni O6'
_chemical_formula_weight 411.11
_chemical_name_systematic
;
?
;
_space_group_IT_number 2
_symmetry_space_group_name_Hall '-P 1'
_symmetry_space_group_name_H-M 'P -1'
_atom_sites_solution_hydrogens geom
_atom_sites_solution_primary direct
_atom_sites_solution_secondary difmap
_audit_conform_dict_location ftp://ftp.iucr.org/pub/cif_core.dic
_audit_conform_dict_name cif_core.dic
_audit_conform_dict_version 2.3
_audit_creation_date 2008-06-02T13:34:55-00:00
_audit_creation_method 'WinGX routine CIF_UPDATE'
_cell_angle_alpha 94.306(5)
_cell_angle_beta 112.642(5)
_cell_angle_gamma 100.496(5)
_cell_formula_units_Z 1
_cell_length_a 7.172(5)
_cell_length_b 7.988(5)
_cell_length_c 8.330(5)
_cell_measurement_temperature 100(2)
_cell_volume 427.5(5)
_computing_structure_refinement 'SHELXL-97 (Sheldrick, 1997)'
_diffrn_ambient_temperature 100(2)
_diffrn_measured_fraction_theta_full 0.967
_diffrn_measured_fraction_theta_max 0.967
_diffrn_radiation_monochromator graphite
_diffrn_radiation_wavelength 0.6896
_diffrn_reflns_av_R_equivalents 0.019
_diffrn_reflns_av_unetI/netI 0.0294
_diffrn_reflns_limit_h_max 10
_diffrn_reflns_limit_h_min -10
_diffrn_reflns_limit_k_max 11
_diffrn_reflns_limit_k_min -11
_diffrn_reflns_limit_l_max 11
_diffrn_reflns_limit_l_min -11
_diffrn_reflns_number 4890
_diffrn_reflns_theta_full 29.5
_diffrn_reflns_theta_max 29.5
_diffrn_reflns_theta_min 3.84
_exptl_absorpt_coefficient_mu 1.082
_exptl_absorpt_correction_type none
_exptl_crystal_density_diffrn 1.597
_exptl_crystal_density_method 'not measured'
_exptl_crystal_F_000 218
_exptl_crystal_size_max 0.1
_exptl_crystal_size_mid 0.08
_exptl_crystal_size_min 0.08
_refine_diff_density_max 0.486
_refine_diff_density_min -0.453
_refine_diff_density_rms 0.066
_refine_ls_extinction_method none
_refine_ls_goodness_of_fit_ref 1.039
_refine_ls_hydrogen_treatment constr
_refine_ls_matrix_type full
_refine_ls_number_parameters 115
_refine_ls_number_reflns 2523
_refine_ls_number_restraints 0
_refine_ls_restrained_S_all 1.039
_refine_ls_R_factor_all 0.0288
_refine_ls_R_factor_gt 0.0278
_refine_ls_shift/su_max 0
_refine_ls_shift/su_mean 0
_refine_ls_structure_factor_coef Fsqd
_refine_ls_weighting_details 'calc w=1/[\s^2^(Fo^2^)+(0.0425P)^2^+0.1299P] where P=(Fo^2^+2Fc^2^)/3'
_refine_ls_weighting_scheme calc
_refine_ls_wR_factor_gt 0.0722
_refine_ls_wR_factor_ref 0.0732
_reflns_number_gt 2437
_reflns_number_total 2523
_reflns_threshold_expression >2sigma(I)
_cod_data_source_file c1dt11379h.txt
_cod_data_source_block 2
_cod_database_code 7017731

loop_
_symmetry_equiv_pos_as_xyz
'x, y, z'
'-x, -y, -z'

loop_
_atom_site_label
_atom_site_type_symbol
_atom_site_fract_x
_atom_site_fract_y
_atom_site_fract_z
_atom_site_U_iso_or_equiv
_atom_site_adp_type
_atom_site_occupancy
_atom_site_symmetry_multiplicity
_atom_site_calc_flag
_atom_site_refinement_flags
_atom_site_disorder_assembly
_atom_site_disorder_group
Ni1 Ni 0.5 0 0.5 0.00937(8) Uani 1 2 d S . .
O1 O 0.72483(15) -0.19908(13) 0.77061(13) 0.0187(2) Uani 1 1 d . A 1
N1 N 0.73813(16) -0.11429(13) 0.65376(14) 0.0128(2) Uani 1 1 d . A 1
C1 C 0.1676(2) -0.28219(16) 0.49066(17) 0.0156(2) Uani 1 1 d . . .
H1A H 0.0458 -0.2558 0.3975 0.019 Uiso 1 1 calc R A .
H1B H 0.1175 -0.3595 0.5603 0.019 Uiso 1 1 calc R . .
O2 O 0.89822(15) -0.10362(15) 0.62430(14) 0.0218(2) Uani 1 1 d . A 1
N2 N 0.30647(16) -0.12129(13) 0.60616(14) 0.01168(19) Uani 1 1 d . A .
H2A H 0.385 -0.1463 0.7143 0.014 Uiso 1 1 calc R . .
H2B H 0.2279 -0.0482 0.6229 0.014 Uiso 1 1 calc R . .
C2 C 0.2867(2) -0.36983(15) 0.40805(17) 0.0144(2) Uani 1 1 d . A .
H2C H 0.4055 -0.399 0.5021 0.017 Uiso 1 1 calc R . .
H2D H 0.1951 -0.4787 0.3316 0.017 Uiso 1 1 calc R . .
O3 O 0.38823(15) -0.26826(13) -0.04139(12) 0.01767(19) Uani 1 1 d . . .
N3 N 0.36493(16) -0.25796(13) 0.30152(13) 0.01148(19) Uani 1 1 d . A .
C3 C 0.5076(2) -0.34510(15) 0.25364(17) 0.0137(2) Uani 1 1 d . . .
H3A H 0.4402 -0.4689 0.2106 0.016 Uiso 1 1 calc R A .
H3B H 0.6356 -0.3366 0.3607 0.016 Uiso 1 1 calc R . .
C4 C 0.5666(2) -0.26903(16) 0.11334(17) 0.0150(2) Uani 1 1 d . A .
H4A H 0.6499 -0.1494 0.1613 0.018 Uiso 1 1 calc R . .
H4B H 0.6536 -0.3372 0.0822 0.018 Uiso 1 1 calc R . .
C5 C 0.2613(2) -0.17155(17) 0.00503(17) 0.0170(2) Uani 1 1 d . A .
H5A H 0.1397 -0.1668 -0.1025 0.02 Uiso 1 1 calc R . .
H5B H 0.342 -0.0519 0.0577 0.02 Uiso 1 1 calc R . .
C6 C 0.18801(19) -0.25293(16) 0.13494(16) 0.0143(2) Uani 1 1 d . . .
H6A H 0.0968 -0.1863 0.1614 0.017 Uiso 1 1 calc R A .
H6B H 0.1055 -0.3718 0.0812 0.017 Uiso 1 1 calc R . .

loop_
_atom_site_aniso_label
_atom_site_aniso_U_11
_atom_site_aniso_U_22
_atom_site_aniso_U_33
_atom_site_aniso_U_23
_atom_site_aniso_U_13
_atom_site_aniso_U_12
Ni1 0.00835(11) 0.01025(11) 0.00996(11) 0.00229(7) 0.00404(8) 0.00220(7)
O1 0.0185(4) 0.0208(4) 0.0198(5) 0.0104(4) 0.0085(4) 0.0068(4)
N1 0.0122(4) 0.0133(4) 0.0126(5) 0.0015(4) 0.0047(4) 0.0033(4)
C1 0.0157(5) 0.0144(5) 0.0164(6) -0.0002(4) 0.0090(4) -0.0015(4)
O2 0.0149(4) 0.0358(6) 0.0216(5) 0.0112(4) 0.0108(4) 0.0121(4)
N2 0.0108(4) 0.0114(4) 0.0127(5) 0.0008(3) 0.0055(4) 0.0010(3)
C2 0.0182(6) 0.0110(5) 0.0150(6) 0.0015(4) 0.0092(4) 0.0006(4)
O3 0.0190(4) 0.0238(5) 0.0107(4) 0.0015(3) 0.0064(3) 0.0059(4)
N3 0.0124(4) 0.0118(4) 0.0106(5) 0.0015(3) 0.0053(4) 0.0026(3)
C3 0.0161(5) 0.0132(5) 0.0136(5) 0.0019(4) 0.0073(4) 0.0052(4)
C4 0.0155(5) 0.0172(5) 0.0132(5) 0.0013(4) 0.0070(4) 0.0035(4)
C5 0.0173(6) 0.0206(6) 0.0131(6) 0.0037(4) 0.0052(4) 0.0061(5)
C6 0.0116(5) 0.0165(5) 0.0120(5) 0.0003(4) 0.0030(4) 0.0013(4)

loop_
_atom_type_symbol
_atom_type_description
_atom_type_scat_dispersion_real
_atom_type_scat_dispersion_imag
_atom_type_scat_source
C C 0.0033 0.0016 'International Tables Vol C Tables 4.2.6.8 and 6.1.1.4'
N N 0.0061 0.0033 'International Tables Vol C Tables 4.2.6.8 and 6.1.1.4'
O O 0.0106 0.006 'International Tables Vol C Tables 4.2.6.8 and 6.1.1.4'
Ni Ni 0.3393 1.1124 'International Tables Vol C Tables 4.2.6.8 and 6.1.1.4'
H H 0 0 'International Tables Vol C Tables 4.2.6.8 and 6.1.1.4'

loop_
_geom_angle_atom_site_label_1
_geom_angle_atom_site_label_2
_geom_angle_atom_site_label_3
_geom_angle
_geom_angle_site_symmetry_1
_geom_angle_site_symmetry_3
N2 Ni1 N2 180 . 2_656
N2 Ni1 N1 89.66(6) . 2_656
N2 Ni1 N1 90.34(6) 2_656 2_656
N2 Ni1 N1 90.34(6) . .
N2 Ni1 N1 89.66(6) 2_656 .
N1 Ni1 N1 180 2_656 .
N2 Ni1 N3 97.78(5) . 2_656
N2 Ni1 N3 82.22(5) 2_656 2_656
N1 Ni1 N3 87.22(5) 2_656 2_656
N1 Ni1 N3 92.78(5) . 2_656
N2 Ni1 N3 82.22(5) . .
N2 Ni1 N3 97.78(5) 2_656 .
N1 Ni1 N3 92.78(5) 2_656 .
N1 Ni1 N3 87.22(5) . .
N3 Ni1 N3 180.00(3) 2_656 .
O1 N1 O2 117.41(11) . .
O1 N1 Ni1 122.99(9) . .
O2 N1 Ni1 119.54(9) . .
N2 C1 C2 108.79(11) . .
C1 N2 Ni1 111.57(9) . .
N3 C2 C1 111.77(11) . .
C4 O3 C5 108.99(10) . .
C6 N3 C2 108.98(10) . .
C6 N3 C3 107.35(10) . .
C2 N3 C3 106.38(10) . .
C6 N3 Ni1 114.47(8) . .
C2 N3 Ni1 99.10(8) . .
C3 N3 Ni1 119.59(8) . .
N3 C3 C4 113.39(10) . .
O3 C4 C3 111.78(11) . .
O3 C5 C6 110.91(11) . .
N3 C6 C5 111.66(11) . .

loop_
_geom_bond_atom_site_label_1
_geom_bond_atom_site_label_2
_geom_bond_distance
_geom_bond_site_symmetry_2
Ni1 N2 2.0569(13) .
Ni1 N2 2.0569(13) 2_656
Ni1 N1 2.1096(14) 2_656
Ni1 N1 2.1096(14) .
Ni1 N3 2.3336(15) 2_656
Ni1 N3 2.3336(15) .
O1 N1 1.2499(15) .
N1 O2 1.2530(16) .
C1 N2 1.4763(17) .
C1 C2 1.5137(19) .
C2 N3 1.4900(17) .
O3 C4 1.4257(17) .
O3 C5 1.4341(17) .
N3 C6 1.4861(17) .
N3 C3 1.4912(17) .
C3 C4 1.5191(19) .
C5 C6 1.5131(19) .

loop_
_geom_torsion_atom_site_label_1
_geom_torsion_atom_site_label_2
_geom_torsion_atom_site_label_3
_geom_torsion_atom_site_label_4
_geom_torsion
_geom_torsion_site_symmetry_1
N2 Ni1 N1 O1 -7.45(10) .
N2 Ni1 N1 O1 172.55(10) 2_656
N1 Ni1 N1 O1 -6E1(10) 2_656
N3 Ni1 N1 O1 90.36(10) 2_656
N3 Ni1 N1 O1 -89.64(10) .
N2 Ni1 N1 O2 169.81(10) .
N2 Ni1 N1 O2 -10.19(10) 2_656
N1 Ni1 N1 O2 12E1(10) 2_656
N3 Ni1 N1 O2 -92.38(10) 2_656
N3 Ni1 N1 O2 87.62(10) .
C2 C1 N2 Ni1 37.56(12) .
N2 Ni1 N2 C1 -11E1(10) 2_656
N1 Ni1 N2 C1 83.32(9) 2_656
N1 Ni1 N2 C1 -96.68(9) .
N3 Ni1 N2 C1 170.47(8) 2_656
N3 Ni1 N2 C1 -9.53(8) .
N2 C1 C2 N3 -59.68(14) .
C1 C2 N3 C6 -73.93(13) .
C1 C2 N3 C3 170.62(10) .
C1 C2 N3 Ni1 45.99(11) .
N2 Ni1 N3 C6 96.32(9) .
N2 Ni1 N3 C6 -83.68(9) 2_656
N1 Ni1 N3 C6 7.04(8) 2_656
N1 Ni1 N3 C6 -172.96(8) .
N3 Ni1 N3 C6 -15E1(10) 2_656
N2 Ni1 N3 C2 -19.45(7) .
N2 Ni1 N3 C2 160.55(7) 2_656
N1 Ni1 N3 C2 -108.72(9) 2_656
N1 Ni1 N3 C2 71.28(9) .
N3 Ni1 N3 C2 10E1(10) 2_656
N2 Ni1 N3 C3 -134.24(9) .
N2 Ni1 N3 C3 45.76(9) 2_656
N1 Ni1 N3 C3 136.48(9) 2_656
N1 Ni1 N3 C3 -43.52(9) .
N3 Ni1 N3 C3 -2E1(10) 2_656
C6 N3 C3 C4 51.32(13) .
C2 N3 C3 C4 167.87(10) .
Ni1 N3 C3 C4 -81.25(12) .
C5 O3 C4 C3 58.08(14) .
N3 C3 C4 O3 -55.28(14) .
C4 O3 C5 C6 -61.18(13) .
C2 N3 C6 C5 -168.65(10) .
C3 N3 C6 C5 -53.82(13) .
Ni1 N3 C6 C5 81.46(11) .
O3 C5 C6 N3 60.99(14) .
